data_7030925
loop_
_publ_author_name
'Seven, Omer'
'Popp, Sebastian'
'Bolte, Michael'
'Lerner, Hans-Wolfram'
'Wagner, Matthias'

_publ_section_title
;
 Synthesis and characterisation of the complete series of B-N analogues of
 triptycene.
;
_journal_issue 22
_journal_name_full 'Dalton transactions (Cambridge, England : 2003)'
_journal_page_first 8241
_journal_page_last 8253
_journal_paper_doi 10.1039/c4dt00442f
_journal_volume 43
_journal_year 2014
_chemical_formula_moiety 'C20 H20 B2 Br2 N4 O2'
_chemical_formula_sum 'C20 H20 B2 Br2 N4 O2'
_chemical_formula_weight 529.84
_chemical_name_systematic ?
_space_group_IT_number 14
_symmetry_cell_setting monoclinic
_symmetry_space_group_name_Hall '-P 2yn'
_symmetry_space_group_name_H-M 'P 1 21/n 1'
_atom_sites_solution_hydrogens geom
_atom_sites_solution_primary direct
_atom_sites_solution_secondary difmap
_audit_creation_method SHELXL-97
_cell_angle_alpha 90.00
_cell_angle_beta 102.351(5)
_cell_angle_gamma 90.00
_cell_formula_units_Z 2
_cell_length_a 7.6702(5)
_cell_length_b 12.4132(7)
_cell_length_c 11.2406(7)
_cell_measurement_reflns_used 12016
_cell_measurement_temperature 173(2)
_cell_measurement_theta_max 26.7
_cell_measurement_theta_min 3.3
_cell_volume 1045.47(11)
_computing_cell_refinement 'X-Area (Stoe & Cie, 2001)'
_computing_data_collection 'X-Area (Stoe & Cie, 2001)'
_computing_data_reduction 'X-Area (Stoe & Cie, 2001)'
_computing_molecular_graphics 'XP (Sheldrick, 2008)'
_computing_publication_material SHELXL97
_computing_structure_refinement 'SHELXL97 (Sheldrick, 2008) '
_computing_structure_solution 'SHELXS97 (Sheldrick, 2008) '
_diffrn_ambient_temperature 173(2)
_diffrn_measured_fraction_theta_full 0.998
_diffrn_measured_fraction_theta_max 0.993
_diffrn_measurement_device_type 'STOE IPDS II two-circle-diffractometer'
_diffrn_measurement_method \w
_diffrn_radiation_monochromator graphite
_diffrn_radiation_source 'fine-focus sealed tube'
_diffrn_radiation_type MoK\a
_diffrn_radiation_wavelength 0.71073
_diffrn_reflns_av_R_equivalents 0.0915
_diffrn_reflns_av_sigmaI/netI 0.0452
_diffrn_reflns_limit_h_max 9
_diffrn_reflns_limit_h_min -9
_diffrn_reflns_limit_k_max 14
_diffrn_reflns_limit_k_min -15
_diffrn_reflns_limit_l_max 14
_diffrn_reflns_limit_l_min -14
_diffrn_reflns_number 14759
_diffrn_reflns_theta_full 25.00
_diffrn_reflns_theta_max 26.41
_diffrn_reflns_theta_min 3.37
_diffrn_standards_number 0
_exptl_absorpt_coefficient_mu 3.902
_exptl_absorpt_correction_T_max 0.6309
_exptl_absorpt_correction_T_min 0.4544
_exptl_absorpt_correction_type multi-scan
_exptl_absorpt_process_details 'MULABS (Spek, 2003; Blessing, 1995)'
_exptl_crystal_colour colourless
_exptl_crystal_density_diffrn 1.683
_exptl_crystal_density_method 'not measured'
_exptl_crystal_description plate
_exptl_crystal_F_000 528
_exptl_crystal_size_max 0.24
_exptl_crystal_size_mid 0.19
_exptl_crystal_size_min 0.13
_refine_diff_density_max 0.347
_refine_diff_density_min -0.570
_refine_diff_density_rms 0.071
_refine_ls_extinction_method none
_refine_ls_goodness_of_fit_ref 0.965
_refine_ls_hydrogen_treatment constr
_refine_ls_matrix_type full
_refine_ls_number_parameters 136
_refine_ls_number_reflns 2137
_refine_ls_number_restraints 0
_refine_ls_restrained_S_all 0.965
_refine_ls_R_factor_all 0.0415
_refine_ls_R_factor_gt 0.0293
_refine_ls_shift/su_max 0.001
_refine_ls_shift/su_mean 0.000
_refine_ls_structure_factor_coef Fsqd
_refine_ls_weighting_details 'calc w=1/[\s^2^(Fo^2^)+(0.0369P)^2^] where P=(Fo^2^+2Fc^2^)/3'
_refine_ls_weighting_scheme calc
_refine_ls_wR_factor_gt 0.0660
_refine_ls_wR_factor_ref 0.0696
_reflns_number_gt 1756
_reflns_number_total 2137
_reflns_threshold_expression I>2\s(I)
_cod_data_source_file c4dt00442f2.cif
_cod_data_source_block wa1090
_cod_depositor_comments
;
The following automatic conversions were performed:

'_symmetry_cell_setting' value 'Monoclinic' changed to 'monoclinic'
according to
/usr/data/users/saulius/crontab/automatic-downloads/rss-feeds/RSC/lib/dictionaries/cif_core.dic
dictionary named 'cif_core.dic' version 2.4.2 from 2011-04-26.

Automatic conversion script
Id: cif_fix_values 2281 2013-09-26 08:29:07Z andrius 
;
_cod_original_sg_symbol_H-M P21/n
_cod_database_code 7030925

loop_
_symmetry_equiv_pos_as_xyz
'x, y, z'
'-x+1/2, y+1/2, -z+1/2'
'-x, -y, -z'
'x-1/2, -y-1/2, z-1/2'

loop_
_atom_site_label
_atom_site_type_symbol
_atom_site_fract_x
_atom_site_fract_y
_atom_site_fract_z
_atom_site_U_iso_or_equiv
_atom_site_adp_type
_atom_site_occupancy
_atom_site_symmetry_multiplicity
_atom_site_calc_flag
_atom_site_refinement_flags
Br1 Br 0.25481(4) 0.56426(2) -0.08580(2) 0.03336(10) Uani 1 1 d .
B1 B 0.1737(3) 0.4594(2) 0.4500(2) 0.0194(5) Uani 1 1 d .
C1 C 0.3407(4) 0.3635(2) 0.6296(2) 0.0302(6) Uani 1 1 d .
H1A H 0.4476 0.3188 0.6546 0.045 Uiso 1 1 calc R
H1B H 0.2354 0.3225 0.6393 0.045 Uiso 1 1 calc R
H1C H 0.3519 0.4283 0.6804 0.045 Uiso 1 1 calc R
O1 O 0.3220(2) 0.39378(15) 0.50513(14) 0.0217(3) Uani 1 1 d .
N11 N 0.1599(2) 0.56297(17) 0.52726(17) 0.0192(4) Uani 1 1 d .
N12 N 0.0079(2) 0.60452(17) 0.55308(17) 0.0194(4) Uani 1 1 d .
C13 C 0.0465(3) 0.7024(2) 0.6016(2) 0.0249(5) Uani 1 1 d .
H13 H -0.0361 0.7490 0.6278 0.030 Uiso 1 1 calc R
C14 C 0.2251(3) 0.7254(2) 0.6079(2) 0.0249(5) Uani 1 1 d .
H14 H 0.2883 0.7887 0.6390 0.030 Uiso 1 1 calc R
C15 C 0.2912(3) 0.6362(2) 0.5590(2) 0.0233(5) Uani 1 1 d .
H15 H 0.4104 0.6277 0.5494 0.028 Uiso 1 1 calc R
C21 C 0.1913(3) 0.4903(2) 0.31351(19) 0.0195(5) Uani 1 1 d .
C22 C 0.1410(3) 0.5893(2) 0.2584(2) 0.0225(5) Uani 1 1 d .
H22 H 0.0934 0.6427 0.3031 0.027 Uiso 1 1 calc R
C23 C 0.1579(3) 0.6128(2) 0.1398(2) 0.0253(5) Uani 1 1 d .
H23 H 0.1225 0.6809 0.1041 0.030 Uiso 1 1 calc R
C24 C 0.2277(3) 0.5343(2) 0.0756(2) 0.0246(5) Uani 1 1 d .
C25 C 0.2789(3) 0.4348(2) 0.1260(2) 0.0278(5) Uani 1 1 d .
H25 H 0.3263 0.3816 0.0809 0.033 Uiso 1 1 calc R
C26 C 0.2598(3) 0.4141(2) 0.2433(2) 0.0252(5) Uani 1 1 d .
H26 H 0.2945 0.3455 0.2779 0.030 Uiso 1 1 calc R

loop_
_atom_site_aniso_label
_atom_site_aniso_U_11
_atom_site_aniso_U_22
_atom_site_aniso_U_33
_atom_site_aniso_U_23
_atom_site_aniso_U_13
_atom_site_aniso_U_12
Br1 0.03767(15) 0.04325(18) 0.02096(13) 0.00244(11) 0.01030(9) -0.00632(13)
B1 0.0163(11) 0.0237(15) 0.0197(11) -0.0022(10) 0.0068(9) -0.0011(10)
C1 0.0297(13) 0.0385(16) 0.0220(11) 0.0052(11) 0.0043(10) 0.0038(12)
O1 0.0178(7) 0.0281(9) 0.0201(7) 0.0013(7) 0.0062(6) 0.0034(7)
N11 0.0145(8) 0.0236(10) 0.0206(9) -0.0035(8) 0.0063(7) -0.0003(8)
N12 0.0153(8) 0.0218(10) 0.0217(9) -0.0031(8) 0.0054(7) 0.0005(8)
C13 0.0244(12) 0.0247(13) 0.0272(11) -0.0060(10) 0.0087(9) 0.0008(10)
C14 0.0246(12) 0.0292(14) 0.0218(11) -0.0039(9) 0.0069(9) -0.0076(10)
C15 0.0176(10) 0.0303(14) 0.0229(11) -0.0033(10) 0.0067(8) -0.0047(10)
C21 0.0140(10) 0.0242(13) 0.0202(10) -0.0022(9) 0.0038(8) -0.0018(9)
C22 0.0203(10) 0.0230(13) 0.0258(11) -0.0022(9) 0.0087(9) 0.0017(9)
C23 0.0237(11) 0.0253(13) 0.0265(11) 0.0020(10) 0.0045(9) 0.0007(10)
C24 0.0204(11) 0.0342(14) 0.0199(11) -0.0006(9) 0.0057(9) -0.0039(10)
C25 0.0313(12) 0.0274(13) 0.0268(11) -0.0059(11) 0.0108(9) 0.0013(11)
C26 0.0276(11) 0.0247(14) 0.0239(11) 0.0000(10) 0.0067(9) 0.0027(11)

loop_
_atom_type_symbol
_atom_type_description
_atom_type_scat_dispersion_real
_atom_type_scat_dispersion_imag
_atom_type_scat_source
C C 0.0033 0.0016 'International Tables Vol C Tables 4.2.6.8 and 6.1.1.4'
H H 0.0000 0.0000 'International Tables Vol C Tables 4.2.6.8 and 6.1.1.4'
B B 0.0013 0.0007 'International Tables Vol C Tables 4.2.6.8 and 6.1.1.4'
Br Br -0.2901 2.4595 'International Tables Vol C Tables 4.2.6.8 and 6.1.1.4'
N N 0.0061 0.0033 'International Tables Vol C Tables 4.2.6.8 and 6.1.1.4'
O O 0.0106 0.0060 'International Tables Vol C Tables 4.2.6.8 and 6.1.1.4'

loop_
_geom_angle_atom_site_label_1
_geom_angle_atom_site_label_2
_geom_angle_atom_site_label_3
_geom_angle
_geom_angle_site_symmetry_1
_geom_angle_site_symmetry_3
O1 B1 N11 111.65(18) . .
O1 B1 N12 109.7(2) . 3_566
N11 B1 N12 104.93(17) . 3_566
O1 B1 C21 109.11(19) . .
N11 B1 C21 111.1(2) . .
N12 B1 C21 110.32(18) 3_566 .
O1 C1 H1A 109.5 . .
O1 C1 H1B 109.5 . .
H1A C1 H1B 109.5 . .
O1 C1 H1C 109.5 . .
H1A C1 H1C 109.5 . .
H1B C1 H1C 109.5 . .
C1 O1 B1 118.68(19) . .
C15 N11 N12 108.27(19) . .
C15 N11 B1 124.44(19) . .
N12 N11 B1 126.21(18) . .
C13 N12 N11 107.81(19) . .
C13 N12 B1 125.1(2) . 3_566
N11 N12 B1 126.2(2) . 3_566
N12 C13 C14 109.7(2) . .
N12 C13 H13 125.1 . .
C14 C13 H13 125.1 . .
C15 C14 C13 104.9(2) . .
C15 C14 H14 127.5 . .
C13 C14 H14 127.5 . .
N11 C15 C14 109.3(2) . .
N11 C15 H15 125.4 . .
C14 C15 H15 125.4 . .
C22 C21 C26 116.5(2) . .
C22 C21 B1 124.1(2) . .
C26 C21 B1 119.4(2) . .
C21 C22 C23 122.3(2) . .
C21 C22 H22 118.8 . .
C23 C22 H22 118.8 . .
C24 C23 C22 118.4(2) . .
C24 C23 H23 120.8 . .
C22 C23 H23 120.8 . .
C25 C24 C23 121.5(2) . .
C25 C24 Br1 119.06(19) . .
C23 C24 Br1 119.4(2) . .
C24 C25 C26 118.6(2) . .
C24 C25 H25 120.7 . .
C26 C25 H25 120.7 . .
C25 C26 C21 122.7(2) . .
C25 C26 H26 118.7 . .
C21 C26 H26 118.7 . .

loop_
_geom_bond_atom_site_label_1
_geom_bond_atom_site_label_2
_geom_bond_distance
_geom_bond_site_symmetry_2
Br1 C24 1.906(2) .
B1 O1 1.428(3) .
B1 N11 1.568(3) .
B1 N12 1.597(3) 3_566
B1 C21 1.615(3) .
C1 O1 1.426(3) .
C1 H1A 0.9800 .
C1 H1B 0.9800 .
C1 H1C 0.9800 .
N11 C15 1.346(3) .
N11 N12 1.362(3) .
N12 C13 1.339(3) .
N12 B1 1.597(3) 3_566
C13 C14 1.387(3) .
C13 H13 0.9500 .
C14 C15 1.380(4) .
C14 H14 0.9500 .
C15 H15 0.9500 .
C21 C22 1.392(3) .
C21 C26 1.404(3) .
C22 C23 1.398(3) .
C22 H22 0.9500 .
C23 C24 1.386(4) .
C23 H23 0.9500 .
C24 C25 1.380(4) .
C25 C26 1.382(4) .
C25 H25 0.9500 .
C26 H26 0.9500 .

loop_
_geom_torsion_atom_site_label_1
_geom_torsion_atom_site_label_2
_geom_torsion_atom_site_label_3
_geom_torsion_atom_site_label_4
_geom_torsion
_geom_torsion_site_symmetry_1
_geom_torsion_site_symmetry_4
N11 B1 O1 C1 52.2(3) . .
N12 B1 O1 C1 -63.6(3) 3_566 .
C21 B1 O1 C1 175.4(2) . .
O1 B1 N11 C15 56.8(3) . .
N12 B1 N11 C15 175.5(2) 3_566 .
C21 B1 N11 C15 -65.3(3) . .
O1 B1 N11 N12 -136.5(2) . .
N12 B1 N11 N12 -17.8(3) 3_566 .
C21 B1 N11 N12 101.4(2) . .
C15 N11 N12 C13 -0.6(2) . .
B1 N11 N12 C13 -169.1(2) . .
C15 N11 N12 B1 -170.1(2) . 3_566
B1 N11 N12 B1 21.5(4) . 3_566
N11 N12 C13 C14 0.0(3) . .
B1 N12 C13 C14 169.6(2) 3_566 .
N12 C13 C14 C15 0.6(3) . .
N12 N11 C15 C14 1.0(3) . .
B1 N11 C15 C14 169.7(2) . .
C13 C14 C15 N11 -1.0(3) . .
O1 B1 C21 C22 -143.8(2) . .
N11 B1 C21 C22 -20.3(3) . .
N12 B1 C21 C22 95.6(3) 3_566 .
O1 B1 C21 C26 36.7(3) . .
N11 B1 C21 C26 160.2(2) . .
N12 B1 C21 C26 -83.9(3) 3_566 .
C26 C21 C22 C23 -0.3(3) . .
B1 C21 C22 C23 -179.8(2) . .
C21 C22 C23 C24 -0.1(4) . .
C22 C23 C24 C25 0.3(4) . .
C22 C23 C24 Br1 -179.39(17) . .
C23 C24 C25 C26 -0.1(4) . .
Br1 C24 C25 C26 179.58(18) . .
C24 C25 C26 C21 -0.3(4) . .
C22 C21 C26 C25 0.5(4) . .
B1 C21 C26 C25 -179.9(2) . .
